data_4331263
loop_
_publ_author_name
'Yan-Li Gai'
'Ke-Cai Xiong'
'Lian Chen'
'Yang Bu'
'Xing-Jun Li'
'Fei-Long Jiang'
'Mao-Chun Hong'

_publ_section_title
;
 Visible and NIR Photoluminescence Properties of a Series of Novel
 Lanthanide-Organic Coordination Polymers Based on
 Hydroxyquinoline-Carboxylate Ligands
;
_journal_name_full 'Inorganic Chemistry'
_journal_page_first 13128
_journal_page_last 13137
_journal_paper_doi 10.1021/ic301261g
_journal_volume 51
_journal_year 2012
_chemical_formula_sum 'C30 H26 Eu N3 O13'
_chemical_formula_weight 788.50
_chemical_name_systematic
; 
 ? 
;
_space_group_IT_number 14
_symmetry_cell_setting monoclinic
_symmetry_space_group_name_Hall '-P 2ybc'
_symmetry_space_group_name_H-M 'P 1 21/c 1'
_atom_sites_solution_hydrogens geom
_atom_sites_solution_primary direct
_atom_sites_solution_secondary difmap
_audit_creation_method SHELXL-97
_cell_angle_alpha 90.00
_cell_angle_beta 92.862(3)
_cell_angle_gamma 90.00
_cell_formula_units_Z 4
_cell_length_a 12.1224(18)
_cell_length_b 25.352(4)
_cell_length_c 9.7713(14)
_cell_measurement_reflns_used 9327
_cell_measurement_temperature 123(2)
_cell_measurement_theta_max 27.4778
_cell_measurement_theta_min 2.0869
_cell_volume 2999.2(8)
_computing_cell_refinement 'CrystalClear (Rigaku Inc., 2008)'
_computing_data_collection 'CrystalClear (Rigaku Inc., 2008)'
_computing_data_reduction 'CrystalClear (Rigaku Inc., 2008)'
_computing_structure_refinement 'SHELXL-97 (Sheldrick, 1997)'
_computing_structure_solution 'SHELXS-97 (Sheldrick, 1990)'
_diffrn_ambient_temperature 123(2)
_diffrn_detector_area_resol_mean 28.5714
_diffrn_measured_fraction_theta_full 0.989
_diffrn_measured_fraction_theta_max 0.989
_diffrn_measurement_device_type Saturn724+_(2x2_bin_mode)
_diffrn_measurement_method CCD_Profile_fitting
_diffrn_radiation_monochromator Confocal
_diffrn_radiation_source 'Sealed Tube'
_diffrn_radiation_type MoK\a
_diffrn_radiation_wavelength 0.71073
_diffrn_reflns_av_R_equivalents 0.0300
_diffrn_reflns_av_sigmaI/netI 0.0353
_diffrn_reflns_limit_h_max 15
_diffrn_reflns_limit_h_min -15
_diffrn_reflns_limit_k_max 32
_diffrn_reflns_limit_k_min -32
_diffrn_reflns_limit_l_max 12
_diffrn_reflns_limit_l_min -12
_diffrn_reflns_number 26071
_diffrn_reflns_theta_full 27.48
_diffrn_reflns_theta_max 27.48
_diffrn_reflns_theta_min 2.63
_exptl_absorpt_coefficient_mu 2.166
_exptl_absorpt_correction_T_max 0.8125
_exptl_absorpt_correction_T_min 0.7370
_exptl_absorpt_correction_type multi-scan
_exptl_crystal_colour yellow
_exptl_crystal_density_diffrn 1.746
_exptl_crystal_description prism
_exptl_crystal_F_000 1576
_exptl_crystal_size_max 0.15
_exptl_crystal_size_mid 0.10
_exptl_crystal_size_min 0.10
_refine_diff_density_max 1.150
_refine_diff_density_min -0.459
_refine_diff_density_rms 0.086
_refine_ls_extinction_method none
_refine_ls_goodness_of_fit_ref 1.031
_refine_ls_hydrogen_treatment mixed
_refine_ls_matrix_type full
_refine_ls_number_parameters 441
_refine_ls_number_reflns 6809
_refine_ls_number_restraints 0
_refine_ls_restrained_S_all 1.031
_refine_ls_R_factor_all 0.0235
_refine_ls_R_factor_gt 0.0205
_refine_ls_shift/su_max 0.008
_refine_ls_shift/su_mean 0.000
_refine_ls_structure_factor_coef Fsqd
_refine_ls_weighting_details 'calc w=1/[\s^2^(Fo^2^)+(0.0229P)^2^+0.0000P] where P=(Fo^2^+2Fc^2^)/3'
_refine_ls_weighting_scheme calc
_refine_ls_wR_factor_gt 0.0486
_refine_ls_wR_factor_ref 0.0497
_reflns_number_gt 6047
_reflns_number_total 6809
_reflns_threshold_expression >2sigma(I)
_cod_data_source_file ic301261g_si_002_01.cif
_cod_data_source_block complex1_Eu
_cod_database_code 4331263

loop_
_symmetry_equiv_pos_as_xyz
'x, y, z'
'-x, y+1/2, -z+1/2'
'-x, -y, -z'
'x, -y-1/2, z-1/2'

loop_
_atom_site_label
_atom_site_type_symbol
_atom_site_fract_x
_atom_site_fract_y
_atom_site_fract_z
_atom_site_U_iso_or_equiv
_atom_site_adp_type
_atom_site_occupancy
_atom_site_symmetry_multiplicity
_atom_site_calc_flag
_atom_site_refinement_flags
Eu1 Eu 0.460701(7) 0.926152(3) 0.604505(9) 0.00663(4) Uani 1 1 d .
O1 O 0.32036(11) 0.94138(5) 0.77121(14) 0.0102(3) Uani 1 1 d .
N1 N 0.35908(14) 0.87870(6) 1.15421(17) 0.0105(3) Uani 1 1 d .
C1 C 0.32688(16) 0.92315(7) 0.8940(2) 0.0093(4) Uani 1 1 d .
O2 O 0.46416(11) 1.00421(5) 1.24668(14) 0.0112(3) Uani 1 1 d .
N2 N 0.60599(14) 0.74205(7) 0.55241(17) 0.0142(4) Uani 1 1 d .
C2 C 0.28045(16) 0.87229(8) 0.9249(2) 0.0108(4) Uani 1 1 d .
O3 O 0.47027(12) 0.92612(5) 1.35799(14) 0.0107(3) Uani 1 1 d .
N3 N 0.83523(14) 0.99235(7) 0.36437(18) 0.0112(4) Uani 1 1 d .
C3 C 0.21856(17) 0.84238(8) 0.8260(2) 0.0140(4) Uani 1 1 d .
H3 H 0.2037 0.8566 0.7369 0.017 Uiso 1 1 calc R
O4 O 0.29148(11) 0.88347(6) 0.51495(15) 0.0138(3) Uani 1 1 d .
C4 C 0.17960(17) 0.79310(8) 0.8568(2) 0.0157(4) Uani 1 1 d .
H4 H 0.1374 0.7736 0.7895 0.019 Uiso 1 1 calc R
O5 O 0.50758(11) 0.83575(5) 0.53843(14) 0.0129(3) Uani 1 1 d .
C5 C 0.20206(18) 0.77145(8) 0.9877(2) 0.0183(5) Uani 1 1 d .
H5 H 0.1757 0.7372 1.0080 0.022 Uiso 1 1 calc R
O6 O 0.38820(11) 0.80845(5) 0.36996(14) 0.0137(3) Uani 1 1 d .
C6 C 0.26164(17) 0.79926(8) 1.0866(2) 0.0151(4) Uani 1 1 d .
H6 H 0.2767 0.7843 1.1747 0.018 Uiso 1 1 calc R
O7 O 0.51599(12) 0.62107(5) 0.29600(14) 0.0129(3) Uani 1 1 d .
C7 C 0.30032(16) 0.85008(8) 1.0564(2) 0.0115(4) Uani 1 1 d .
O8 O 0.66180(11) 0.92157(5) 0.57988(15) 0.0113(3) Uani 1 1 d .
C8 C 0.44873(16) 0.95548(8) 1.2565(2) 0.0094(4) Uani 1 1 d .
O9 O 0.63885(11) 0.99882(5) 0.47549(14) 0.0110(3) Uani 1 1 d .
C9 C 0.39457(16) 0.92827(7) 1.1314(2) 0.0100(4) Uani 1 1 d .
O10 O 1.06764(11) 0.88532(6) 0.50235(15) 0.0163(3) Uani 1 1 d .
C10 C 0.37900(16) 0.95096(8) 1.0047(2) 0.0101(4) Uani 1 1 d .
H10 H 0.4037 0.9860 0.9910 0.012 Uiso 1 1 calc R
O11 O 0.95508(13) 0.79615(7) 0.60689(16) 0.0249(4) Uani 1 1 d .
C11 C 0.54326(16) 0.65916(8) 0.3751(2) 0.0118(4) Uani 1 1 d .
O12 O 0.73894(13) 0.82082(6) 0.68730(16) 0.0192(3) Uani 1 1 d .
C12 C 0.62796(17) 0.65183(8) 0.4830(2) 0.0141(4) Uani 1 1 d .
O13 O -0.09222(17) 0.77684(9) 0.8948(2) 0.0458(5) Uani 1 1 d .
C13 C 0.68126(19) 0.60284(9) 0.5021(2) 0.0210(5) Uani 1 1 d .
H13 H 0.6605 0.5738 0.4451 0.025 Uiso 1 1 calc R
C14 C 0.7636(2) 0.59703(10) 0.6037(3) 0.0313(6) Uani 1 1 d .
H14 H 0.7998 0.5640 0.6161 0.038 Uiso 1 1 calc R
C15 C 0.7941(2) 0.63991(10) 0.6888(3) 0.0343(7) Uani 1 1 d .
H15 H 0.8518 0.6357 0.7574 0.041 Uiso 1 1 calc R
C16 C 0.7419(2) 0.68775(9) 0.6744(3) 0.0286(6) Uani 1 1 d .
H16 H 0.7618 0.7163 0.7336 0.034 Uiso 1 1 calc R
C17 C 0.65849(18) 0.69387(8) 0.5706(2) 0.0165(5) Uani 1 1 d .
C18 C 0.46987(16) 0.80278(8) 0.4529(2) 0.0108(4) Uani 1 1 d .
C19 C 0.52512(16) 0.74909(8) 0.4545(2) 0.0109(4) Uani 1 1 d .
C20 C 0.49291(17) 0.70964(8) 0.3655(2) 0.0120(4) Uani 1 1 d .
H20 H 0.4364 0.7161 0.2967 0.014 Uiso 1 1 calc R
C21 C 0.99669(17) 0.91882(8) 0.4583(2) 0.0121(4) Uani 1 1 d .
C22 C 1.01901(16) 0.95708(8) 0.3513(2) 0.0119(4) Uani 1 1 d .
C23 C 1.12247(17) 0.95970(9) 0.2901(2) 0.0161(4) Uani 1 1 d .
H23 H 1.1791 0.9353 0.3167 0.019 Uiso 1 1 calc R
C24 C 1.14137(18) 0.99709(9) 0.1928(2) 0.0198(5) Uani 1 1 d .
H24 H 1.2109 0.9984 0.1523 0.024 Uiso 1 1 calc R
C25 C 1.05883(18) 1.03349(9) 0.1525(2) 0.0199(5) Uani 1 1 d .
H25 H 1.0737 1.0596 0.0862 0.024 Uiso 1 1 calc R
C26 C 0.95728(17) 1.03181(8) 0.2074(2) 0.0153(4) Uani 1 1 d .
H26 H 0.9011 1.0560 0.1782 0.018 Uiso 1 1 calc R
C27 C 0.93713(16) 0.99351(8) 0.3081(2) 0.0115(4) Uani 1 1 d .
C28 C 0.69532(16) 0.95913(7) 0.5096(2) 0.0092(4) Uani 1 1 d .
C29 C 0.81183(16) 0.95678(8) 0.4615(2) 0.0101(4) Uani 1 1 d .
C30 C 0.88825(17) 0.92095(8) 0.5095(2) 0.0123(4) Uani 1 1 d .
H30 H 0.8690 0.8968 0.5787 0.015 Uiso 1 1 calc R
H1A H 0.3709 0.8640 1.2338 0.027(7) Uiso 1 1 d R
H4A H 0.2230 0.8884 0.5106 0.021(7) Uiso 1 1 d R
H3A H 0.7819(19) 1.0122(9) 0.333(2) 0.020(7) Uiso 1 1 d .
H2A H 0.6224(11) 0.7720(5) 0.6085(12) 0.040(8) Uiso 1 1 d .
H4B H 0.3050 0.8596 0.4642 0.030(8) Uiso 1 1 d R
H11A H 0.9405 0.7811 0.5221 0.051(10) Uiso 1 1 d R
H12B H 0.8010 0.8177 0.6494 0.065(11) Uiso 1 1 d R
H11B H 0.9981 0.8251 0.5771 0.104(15) Uiso 1 1 d R
H12A H 0.7046 0.8520 0.6581 0.078(12) Uiso 1 1 d R
H13A H -0.0585 0.7838 0.8104 0.21(3) Uiso 1 1 d R
H13B H -0.1673 0.7971 0.8863 0.41(6) Uiso 1 1 d R

loop_
_atom_site_aniso_label
_atom_site_aniso_U_11
_atom_site_aniso_U_22
_atom_site_aniso_U_33
_atom_site_aniso_U_23
_atom_site_aniso_U_13
_atom_site_aniso_U_12
Eu1 0.00771(5) 0.00587(5) 0.00632(6) 0.00021(3) 0.00042(4) 0.00057(3)
O1 0.0114(7) 0.0124(7) 0.0068(7) 0.0015(6) 0.0008(6) 0.0020(6)
N1 0.0139(8) 0.0108(8) 0.0069(9) 0.0015(7) 0.0013(7) -0.0022(7)
C1 0.0072(9) 0.0119(9) 0.0089(10) 0.0002(7) 0.0017(8) 0.0033(7)
O2 0.0152(7) 0.0088(7) 0.0097(7) -0.0003(5) 0.0015(6) -0.0020(6)
N2 0.0197(9) 0.0096(8) 0.0128(9) -0.0026(7) -0.0052(8) 0.0017(7)
C2 0.0106(9) 0.0123(9) 0.0096(10) -0.0011(8) 0.0026(8) -0.0001(8)
O3 0.0146(7) 0.0096(7) 0.0079(7) 0.0002(5) 0.0008(6) -0.0003(5)
N3 0.0091(8) 0.0128(8) 0.0116(9) 0.0019(7) 0.0005(7) 0.0006(7)
C3 0.0137(10) 0.0179(11) 0.0106(10) 0.0000(8) 0.0007(8) -0.0002(8)
O4 0.0092(7) 0.0156(7) 0.0166(8) -0.0056(6) 0.0005(6) 0.0005(6)
C4 0.0150(10) 0.0189(11) 0.0129(11) -0.0055(9) -0.0016(9) -0.0039(8)
O5 0.0154(7) 0.0083(7) 0.0147(8) -0.0031(6) -0.0017(6) 0.0013(6)
C5 0.0214(11) 0.0134(10) 0.0202(12) -0.0009(9) 0.0024(9) -0.0057(9)
O6 0.0157(7) 0.0117(7) 0.0132(7) -0.0004(6) -0.0031(6) 0.0012(6)
C6 0.0194(11) 0.0145(10) 0.0112(11) 0.0020(8) -0.0006(9) -0.0036(8)
O7 0.0182(7) 0.0091(7) 0.0117(8) -0.0038(6) 0.0030(6) -0.0025(6)
C7 0.0106(9) 0.0134(10) 0.0108(10) -0.0024(8) 0.0028(8) -0.0001(8)
O8 0.0103(7) 0.0096(7) 0.0141(8) 0.0024(5) 0.0027(6) 0.0003(5)
C8 0.0080(9) 0.0109(9) 0.0095(10) -0.0021(8) 0.0036(8) -0.0010(7)
O9 0.0113(7) 0.0112(7) 0.0105(7) 0.0009(6) 0.0009(6) 0.0032(5)
C9 0.0086(9) 0.0104(9) 0.0111(10) -0.0021(8) 0.0026(8) 0.0016(7)
O10 0.0095(7) 0.0158(7) 0.0237(9) 0.0042(6) 0.0009(6) 0.0028(6)
C10 0.0113(9) 0.0093(9) 0.0098(10) -0.0002(8) 0.0028(8) 0.0005(8)
O11 0.0239(9) 0.0240(9) 0.0271(10) 0.0023(7) 0.0052(8) 0.0029(7)
C11 0.0138(10) 0.0109(10) 0.0111(10) -0.0008(8) 0.0050(8) -0.0030(8)
O12 0.0167(8) 0.0155(8) 0.0251(9) 0.0004(7) -0.0009(7) 0.0014(6)
C12 0.0186(11) 0.0118(10) 0.0120(11) 0.0013(8) 0.0017(9) 0.0017(8)
O13 0.0391(11) 0.0650(15) 0.0337(12) 0.0136(11) 0.0074(9) 0.0099(11)
C13 0.0316(13) 0.0114(10) 0.0199(12) -0.0020(9) -0.0015(10) 0.0046(10)
C14 0.0473(16) 0.0187(12) 0.0272(14) 0.0015(10) -0.0067(12) 0.0175(12)
C15 0.0443(16) 0.0304(14) 0.0265(14) 0.0041(11) -0.0159(13) 0.0118(12)
C16 0.0389(14) 0.0205(12) 0.0250(13) -0.0040(10) -0.0129(11) 0.0072(11)
C17 0.0221(11) 0.0110(10) 0.0159(11) 0.0012(8) -0.0031(9) 0.0033(9)
C18 0.0128(10) 0.0087(9) 0.0112(10) 0.0008(8) 0.0027(8) 0.0000(8)
C19 0.0134(10) 0.0098(9) 0.0098(10) 0.0012(8) 0.0021(8) 0.0000(8)
C20 0.0126(10) 0.0117(10) 0.0118(10) -0.0012(8) 0.0008(8) -0.0011(8)
C21 0.0096(9) 0.0132(10) 0.0135(11) -0.0027(8) -0.0010(8) 0.0007(8)
C22 0.0107(10) 0.0139(10) 0.0113(10) -0.0017(8) 0.0010(8) 0.0003(8)
C23 0.0109(10) 0.0190(11) 0.0187(12) -0.0011(9) 0.0029(9) 0.0028(8)
C24 0.0119(10) 0.0286(12) 0.0198(12) 0.0020(10) 0.0092(9) 0.0010(9)
C25 0.0196(11) 0.0257(12) 0.0149(11) 0.0074(9) 0.0045(9) -0.0015(9)
C26 0.0130(10) 0.0180(11) 0.0147(11) 0.0034(9) 0.0003(9) 0.0026(8)
C27 0.0093(9) 0.0149(10) 0.0103(10) -0.0017(8) 0.0016(8) -0.0015(8)
C28 0.0092(9) 0.0107(9) 0.0076(10) -0.0030(8) -0.0008(8) -0.0012(7)
C29 0.0089(9) 0.0106(9) 0.0108(10) -0.0004(8) 0.0006(8) -0.0008(7)
C30 0.0118(10) 0.0123(10) 0.0128(11) 0.0014(8) 0.0015(8) -0.0006(8)

loop_
_atom_type_symbol
_atom_type_description
_atom_type_scat_dispersion_real
_atom_type_scat_dispersion_imag
_atom_type_scat_source
Eu Eu -0.1578 3.6682 'International Tables Vol C Tables 4.2.6.8 and 6.1.1.4'
C C 0.0033 0.0016 'International Tables Vol C Tables 4.2.6.8 and 6.1.1.4'
H H 0.0000 0.0000 'International Tables Vol C Tables 4.2.6.8 and 6.1.1.4'
N N 0.0061 0.0033 'International Tables Vol C Tables 4.2.6.8 and 6.1.1.4'
O O 0.0106 0.0060 'International Tables Vol C Tables 4.2.6.8 and 6.1.1.4'

loop_
_geom_angle_atom_site_label_1
_geom_angle_atom_site_label_2
_geom_angle_atom_site_label_3
_geom_angle
_geom_angle_site_symmetry_1
_geom_angle_site_symmetry_3
O7 Eu1 O9 144.41(5) 4_576 3_676
O7 Eu1 O3 141.84(5) 4_576 1_554
O9 Eu1 O3 73.74(4) 3_676 1_554
O7 Eu1 O2 78.80(5) 4_576 3_677
O9 Eu1 O2 77.51(5) 3_676 3_677
O3 Eu1 O2 124.07(4) 1_554 3_677
O7 Eu1 O4 105.49(5) 4_576 .
O9 Eu1 O4 80.34(5) 3_676 .
O3 Eu1 O4 73.98(5) 1_554 .
O2 Eu1 O4 144.85(5) 3_677 .
O7 Eu1 O1 73.95(5) 4_576 .
O9 Eu1 O1 74.48(5) 3_676 .
O3 Eu1 O1 137.21(5) 1_554 .
O2 Eu1 O1 74.90(5) 3_677 .
O4 Eu1 O1 73.06(5) . .
O7 Eu1 O5 70.44(5) 4_576 .
O9 Eu1 O5 141.71(5) 3_676 .
O3 Eu1 O5 73.41(4) 1_554 .
O2 Eu1 O5 138.52(5) 3_677 .
O4 Eu1 O5 72.15(5) . .
O1 Eu1 O5 120.04(5) . .
O7 Eu1 O8 78.74(5) 4_576 .
O9 Eu1 O8 119.78(4) 3_676 .
O3 Eu1 O8 78.80(5) 1_554 .
O2 Eu1 O8 75.53(5) 3_677 .
O4 Eu1 O8 139.59(5) . .
O1 Eu1 O8 142.89(5) . .
O5 Eu1 O8 71.78(4) . .
O7 Eu1 C28 98.48(5) 4_576 .
O9 Eu1 C28 98.21(5) 3_676 .
O3 Eu1 C28 67.52(5) 1_554 .
O2 Eu1 C28 70.54(5) 3_677 .
O4 Eu1 C28 140.10(5) . .
O1 Eu1 C28 145.43(5) . .
O5 Eu1 C28 86.91(5) . .
O8 Eu1 C28 21.74(5) . .
O7 Eu1 O9 116.98(4) 4_576 .
O9 Eu1 O9 75.29(5) 3_676 .
O3 Eu1 O9 62.18(4) 1_554 .
O2 Eu1 O9 64.62(4) 3_677 .
O4 Eu1 O9 134.12(4) . .
O1 Eu1 O9 133.50(4) . .
O5 Eu1 O9 105.57(4) . .
O8 Eu1 O9 44.52(4) . .
C28 Eu1 O9 22.95(4) . .
O7 Eu1 Eu1 139.74(4) 4_576 3_676
O9 Eu1 Eu1 43.91(3) 3_676 3_676
O3 Eu1 Eu1 60.96(3) 1_554 3_676
O2 Eu1 Eu1 64.93(3) 3_677 3_676
O4 Eu1 Eu1 114.14(3) . 3_676
O1 Eu1 Eu1 110.46(3) . 3_676
O5 Eu1 Eu1 127.95(3) . 3_676
O8 Eu1 Eu1 75.89(3) . 3_676
C28 Eu1 Eu1 54.31(4) . 3_676
O9 Eu1 Eu1 31.38(2) . 3_676
C1 O1 Eu1 123.59(12) . .
C9 N1 C7 122.43(18) . .
C9 N1 H1A 120.5 . .
C7 N1 H1A 117.0 . .
O1 C1 C10 122.65(18) . .
O1 C1 C2 120.63(18) . .
C10 C1 C2 116.72(18) . .
C8 O2 Eu1 136.18(13) . 3_677
C19 N2 C17 121.44(17) . .
C19 N2 H2A 115.3(8) . .
C17 N2 H2A 123.3(8) . .
C7 C2 C3 117.94(18) . .
C7 C2 C1 119.66(18) . .
C3 C2 C1 122.35(18) . .
C8 O3 Eu1 140.14(12) . 1_556
C29 N3 C27 121.28(18) . .
C29 N3 H3A 117.5(16) . .
C27 N3 H3A 121.0(16) . .
C4 C3 C2 120.9(2) . .
C4 C3 H3 119.5 . .
C2 C3 H3 119.5 . .
Eu1 O4 H4A 139.8 . .
Eu1 O4 H4B 111.1 . .
H4A O4 H4B 108.2 . .
C3 C4 C5 120.1(2) . .
C3 C4 H4 120.0 . .
C5 C4 H4 120.0 . .
C18 O5 Eu1 135.81(13) . .
C6 C5 C4 120.7(2) . .
C6 C5 H5 119.6 . .
C4 C5 H5 119.6 . .
C5 C6 C7 119.5(2) . .
C5 C6 H6 120.3 . .
C7 C6 H6 120.3 . .
C11 O7 Eu1 161.80(13) . 4_575
N1 C7 C6 120.35(19) . .
N1 C7 C2 118.84(18) . .
C6 C7 C2 120.80(18) . .
C28 O8 Eu1 111.53(12) . .
O2 C8 O3 128.16(19) . .
O2 C8 C9 116.41(17) . .
O3 C8 C9 115.41(17) . .
C28 O9 Eu1 175.69(13) . 3_676
C28 O9 Eu1 78.47(11) . .
Eu1 O9 Eu1 104.71(5) 3_676 .
N1 C9 C10 120.60(18) . .
N1 C9 C8 114.66(17) . .
C10 C9 C8 124.72(17) . .
C9 C10 C1 121.22(18) . .
C9 C10 H10 119.4 . .
C1 C10 H10 119.4 . .
H11A O11 H11B 97.3 . .
O7 C11 C20 123.18(18) . .
O7 C11 C12 119.97(18) . .
C20 C11 C12 116.85(18) . .
H12B O12 H12A 109.5 . .
C17 C12 C13 118.88(19) . .
C17 C12 C11 120.16(19) . .
C13 C12 C11 120.96(19) . .
H13A O13 H13B 104.4 . .
C14 C13 C12 120.0(2) . .
C14 C13 H13 120.0 . .
C12 C13 H13 120.0 . .
C13 C14 C15 120.1(2) . .
C13 C14 H14 119.9 . .
C15 C14 H14 119.9 . .
C16 C15 C14 121.0(2) . .
C16 C15 H15 119.5 . .
C14 C15 H15 119.5 . .
C15 C16 C17 119.0(2) . .
C15 C16 H16 120.5 . .
C17 C16 H16 120.5 . .
N2 C17 C16 120.00(19) . .
N2 C17 C12 119.05(18) . .
C16 C17 C12 121.0(2) . .
O5 C18 O6 127.15(19) . .
O5 C18 C19 116.49(17) . .
O6 C18 C19 116.28(17) . .
N2 C19 C20 121.92(19) . .
N2 C19 C18 115.55(17) . .
C20 C19 C18 122.49(18) . .
C19 C20 C11 120.57(19) . .
C19 C20 H20 119.7 . .
C11 C20 H20 119.7 . .
O10 C21 C30 121.72(19) . .
O10 C21 C22 122.72(18) . .
C30 C21 C22 115.55(18) . .
C27 C22 C23 117.95(19) . .
C27 C22 C21 119.87(18) . .
C23 C22 C21 122.16(18) . .
C24 C23 C22 120.5(2) . .
C24 C23 H23 119.8 . .
C22 C23 H23 119.8 . .
C23 C24 C25 120.6(2) . .
C23 C24 H24 119.7 . .
C25 C24 H24 119.7 . .
C26 C25 C24 120.8(2) . .
C26 C25 H25 119.6 . .
C24 C25 H25 119.6 . .
C25 C26 C27 119.00(19) . .
C25 C26 H26 120.5 . .
C27 C26 H26 120.5 . .
N3 C27 C22 120.00(18) . .
N3 C27 C26 118.86(18) . .
C22 C27 C26 121.14(18) . .
O9 C28 O8 124.63(18) . .
O9 C28 C29 117.08(17) . .
O8 C28 C29 118.29(17) . .
O9 C28 Eu1 78.58(11) . .
O8 C28 Eu1 46.73(9) . .
C29 C28 Eu1 162.34(13) . .
N3 C29 C30 121.60(18) . .
N3 C29 C28 115.14(17) . .
C30 C29 C28 123.25(18) . .
C29 C30 C21 121.67(19) . .
C29 C30 H30 119.2 . .
C21 C30 H30 119.2 . .

loop_
_geom_bond_atom_site_label_1
_geom_bond_atom_site_label_2
_geom_bond_distance
_geom_bond_site_symmetry_2
Eu1 O7 2.2931(14) 4_576
Eu1 O9 2.3645(13) 3_676
Eu1 O3 2.4174(14) 1_554
Eu1 O2 2.4348(13) 3_677
Eu1 O4 2.4424(14) .
Eu1 O1 2.4440(14) .
Eu1 O5 2.4555(14) .
Eu1 O8 2.4643(14) .
Eu1 C28 3.148(2) .
Eu1 O9 3.1495(14) .
O1 C1 1.285(2) .
N1 C9 1.351(2) .
N1 C7 1.371(2) .
N1 H1A 0.8676 .
C1 C10 1.413(3) .
C1 C2 1.444(3) .
O2 C8 1.254(2) .
O2 Eu1 2.4348(13) 3_677
N2 C19 1.347(3) .
N2 C17 1.385(3) .
N2 H2A 0.953(12) .
C2 C7 1.413(3) .
C2 C3 1.414(3) .
O3 C8 1.257(2) .
O3 Eu1 2.4173(14) 1_556
N3 C29 1.349(3) .
N3 C27 1.377(3) .
N3 H3A 0.86(2) .
C3 C4 1.374(3) .
C3 H3 0.9500 .
O4 H4A 0.8390 .
O4 H4B 0.8040 .
C4 C5 1.406(3) .
C4 H4 0.9500 .
O5 C18 1.252(2) .
C5 C6 1.372(3) .
C5 H5 0.9500 .
O6 C18 1.256(2) .
C6 C7 1.407(3) .
C6 H6 0.9500 .
O7 C11 1.270(2) .
O7 Eu1 2.2931(14) 4_575
O8 C28 1.253(2) .
C8 C9 1.523(3) .
O9 C28 1.253(2) .
O9 Eu1 2.3645(13) 3_676
C9 C10 1.370(3) .
O10 C21 1.269(2) .
C10 H10 0.9500 .
O11 H11A 0.9216 .
O11 H11B 0.9544 .
C11 C20 1.419(3) .
C11 C12 1.446(3) .
O12 H12B 0.8586 .
O12 H12A 0.9320 .
C12 C17 1.405(3) .
C12 C13 1.408(3) .
O13 H13A 0.9552 .
O13 H13B 1.0451 .
C13 C14 1.380(3) .
C13 H13 0.9500 .
C14 C15 1.407(4) .
C14 H14 0.9500 .
C15 C16 1.372(3) .
C15 H15 0.9500 .
C16 C17 1.404(3) .
C16 H16 0.9500 .
C18 C19 1.517(3) .
C19 C20 1.369(3) .
C20 H20 0.9500 .
C21 C30 1.431(3) .
C21 C22 1.461(3) .
C22 C27 1.405(3) .
C22 C23 1.418(3) .
C23 C24 1.370(3) .
C23 H23 0.9500 .
C24 C25 1.403(3) .
C24 H24 0.9500 .
C25 C26 1.368(3) .
C25 H25 0.9500 .
C26 C27 1.413(3) .
C26 H26 0.9500 .
C28 C29 1.512(3) .
C29 C30 1.364(3) .
C30 H30 0.9500 .
